data_7063384
loop_
_publ_author_name
'Sen, Charanjeet'
'Devi, Swaita'
Niharika,
'Bhagat, Nidhi'
'Sheikh, Haq Nawaz'

_publ_section_title
;
 A 3D photoluminescent Eu(iii)-MOF sensor supported by a tetracarboxylate
 ligand for the sensitive and selective detection of Cd2+ and
 o-nitrophenol
;
_journal_issue 34
_journal_name_full 'New Journal of Chemistry'
_journal_page_first 15136
_journal_page_last 15148
_journal_paper_doi 10.1039/D4NJ02641A
_journal_volume 48
_journal_year 2024
_chemical_formula_sum 'C10 H5 Eu O9'
_chemical_formula_weight 421.10
_space_group_crystal_system triclinic
_space_group_IT_number 2
_space_group_name_Hall '-P 1'
_space_group_name_H-M_alt 'P -1'
_atom_sites_solution_hydrogens mixed
_audit_creation_method SHELXL-2018/3
_audit_update_record
;
2024-05-17 deposited with the CCDC.	2024-07-19 downloaded from the CCDC.
;
_cell_angle_alpha 88.275(5)
_cell_angle_beta 73.972(5)
_cell_angle_gamma 76.714(5)
_cell_formula_units_Z 2
_cell_length_a 6.3270(7)
_cell_length_b 9.2759(10)
_cell_length_c 9.4488(10)
_cell_measurement_reflns_used 6090
_cell_measurement_temperature 200(2)
_cell_measurement_theta_max 66.89
_cell_measurement_theta_min 4.87
_cell_volume 518.39(10)
_computing_cell_refinement 'Bruker SAINT'
_computing_data_collection 'Bruker APEX2'
_computing_data_reduction 'Bruker SAINT'
_computing_structure_refinement 'SHELXL-2018/3 (Sheldrick, 2018)'
_computing_structure_solution 'SHELXT 2014/5 (Sheldrick, 2014)'
_diffrn_ambient_temperature 200(2)
_diffrn_measured_fraction_theta_full 0.985
_diffrn_measured_fraction_theta_max 0.985
_diffrn_measurement_device_type 'Bruker AXS Kappa Apex2 diffractometer'
_diffrn_measurement_method '\w and \f scan'
_diffrn_radiation_type CuK\a
_diffrn_radiation_wavelength 1.54178
_diffrn_reflns_av_R_equivalents 0.0568
_diffrn_reflns_av_unetI/netI 0.0431
_diffrn_reflns_Laue_measured_fraction_full 0.985
_diffrn_reflns_Laue_measured_fraction_max 0.985
_diffrn_reflns_limit_h_max 7
_diffrn_reflns_limit_h_min -7
_diffrn_reflns_limit_k_max 11
_diffrn_reflns_limit_k_min -11
_diffrn_reflns_limit_l_max 11
_diffrn_reflns_limit_l_min -11
_diffrn_reflns_number 7538
_diffrn_reflns_point_group_measured_fraction_full 0.985
_diffrn_reflns_point_group_measured_fraction_max 0.985
_diffrn_reflns_theta_full 66.884
_diffrn_reflns_theta_max 66.883
_diffrn_reflns_theta_min 4.873
_diffrn_source 'Sealed tube'
_exptl_absorpt_coefficient_mu 43.843
_exptl_absorpt_correction_T_max 0.116
_exptl_absorpt_correction_T_min 0.017
_exptl_absorpt_correction_type multi-scan
_exptl_absorpt_process_details 'SADABS (Bruer, 1999)'
_exptl_crystal_colour colorless
_exptl_crystal_density_diffrn 2.698
_exptl_crystal_description block
_exptl_crystal_F_000 400
_exptl_crystal_size_max 0.200
_exptl_crystal_size_mid 0.180
_exptl_crystal_size_min 0.150
_refine_diff_density_max 1.031
_refine_diff_density_min -0.894
_refine_diff_density_rms 0.169
_refine_ls_extinction_method none
_refine_ls_goodness_of_fit_ref 1.129
_refine_ls_hydrogen_treatment mixed
_refine_ls_matrix_type full
_refine_ls_number_parameters 190
_refine_ls_number_reflns 1810
_refine_ls_number_restraints 2
_refine_ls_restrained_S_all 1.129
_refine_ls_R_factor_all 0.0336
_refine_ls_R_factor_gt 0.0327
_refine_ls_shift/su_max 0.001
_refine_ls_shift/su_mean 0.000
_refine_ls_structure_factor_coef Fsqd
_refine_ls_weighting_details 'w=1/[\s^2^(Fo^2^)+(0.0570P)^2^+0.2915P] where P=(Fo^2^+2Fc^2^)/3'
_refine_ls_weighting_scheme calc
_refine_ls_wR_factor_gt 0.0875
_refine_ls_wR_factor_ref 0.0887
_reflns_Friedel_coverage 0.000
_reflns_number_gt 1746
_reflns_number_total 1810
_reflns_threshold_expression 'I > 2\s(I)'
_cod_data_source_file d4nj02641a2.cif
_cod_data_source_block shelx
_cod_depositor_comments 'Adding full bibliography for 7063384.cif.'
_cod_database_code 7063384
_shelx_shelxl_version_number 2018/3
_shelx_space_group_comment
;
The symmetry employed for this shelxl refinement is uniquely defined
by the following loop, which should always be used as a source of
symmetry information in preference to the above space-group names.
They are only intended as comments.
;
_shelx_estimated_absorpt_t_min 0.041
_shelx_estimated_absorpt_t_max 0.058

loop_
_space_group_symop_operation_xyz
'x, y, z'
'-x, -y, -z'

loop_
_atom_site_label
_atom_site_type_symbol
_atom_site_fract_x
_atom_site_fract_y
_atom_site_fract_z
_atom_site_U_iso_or_equiv
_atom_site_adp_type
_atom_site_occupancy
_atom_site_site_symmetry_order
_atom_site_calc_flag
_atom_site_refinement_flags_posn
_atom_site_refinement_flags_adp
_atom_site_refinement_flags_occupancy
_atom_site_disorder_assembly
_atom_site_disorder_group
C1 C 0.6948(9) 0.2257(6) 1.0843(6) 0.0295(12) Uani 1 1 d . . . . .
C2 C 0.5953(9) 0.1099(6) 1.0387(6) 0.0288(11) Uani 1 1 d . . . . .
C3 C 0.4274(9) 0.1475(6) 0.9650(6) 0.0284(11) Uani 1 1 d . . . . .
C4 C 0.3346(9) 0.0356(6) 0.9277(6) 0.0281(11) Uani 1 1 d . . . . .
H4 H 0.220211 0.060799 0.877964 0.034 Uiso 1 1 calc R U . . .
C5 C 0.3422(9) 0.2989(6) 0.9172(6) 0.0277(11) Uani 1 1 d . . . . .
C6 C 0.6014(9) 0.6765(6) 0.5211(5) 0.0274(11) Uani 1 1 d . . . . .
C7 C 0.5559(10) 0.8435(7) 0.5120(6) 0.0314(12) Uani 1 1 d . . . . .
C8 C 0.3913(10) 0.9124(7) 0.4448(6) 0.0311(12) Uani 1 1 d . . . . .
H8 H 0.315154 0.852778 0.406327 0.037 Uiso 1 1 calc R U . . .
C9 C 0.3337(10) 1.0648(7) 0.4317(6) 0.0311(12) Uani 1 1 d . . . . .
C10 C 0.1607(10) 1.1284(7) 0.3536(6) 0.0308(12) Uani 1 1 d . . . . .
Eu1 Eu 0.15237(4) 0.55960(3) 0.78054(3) 0.02558(16) Uani 1 1 d . . . . .
O1 O 0.8536(7) 0.1848(5) 1.1458(4) 0.0336(9) Uani 1 1 d . . . . .
O2 O 0.6246(7) 0.3591(4) 1.0644(4) 0.0319(8) Uani 1 1 d . . . . .
O3 O 0.4484(7) 0.3441(4) 0.7999(4) 0.0323(8) Uani 1 1 d . . . . .
O4 O 0.1485(6) 0.3749(4) 0.9881(4) 0.0332(8) Uani 1 1 d . . . . .
O5 O 0.4604(7) 0.6265(5) 0.6170(4) 0.0392(10) Uani 1 1 d . . . . .
O6 O 0.7695(7) 0.5986(5) 0.4303(4) 0.0344(9) Uani 1 1 d . . . . .
O7 O 0.0978(7) 1.2616(5) 0.3386(5) 0.0377(9) Uani 1 1 d . . . . .
O8 O 0.0838(8) 1.0272(5) 0.3015(5) 0.0404(10) Uani 1 1 d . . . . .
H8A H -0.008045 1.068412 0.254961 0.061 Uiso 1 1 calc R U . . .
O9 O -0.1526(8) 0.4510(7) 0.7777(5) 0.0474(11) Uani 1 1 d D . . . .
H9A H -0.262(11) 0.432(10) 0.845(8) 0.07(3) Uiso 1 1 d D . . . .
H9B H -0.17(2) 0.410(16) 0.702(10) 0.13(6) Uiso 1 1 d D . . . .

loop_
_atom_site_aniso_label
_atom_site_aniso_U_11
_atom_site_aniso_U_22
_atom_site_aniso_U_33
_atom_site_aniso_U_23
_atom_site_aniso_U_13
_atom_site_aniso_U_12
C1 0.023(3) 0.035(3) 0.026(2) 0.003(2) -0.001(2) -0.006(2)
C2 0.023(3) 0.033(3) 0.027(2) -0.001(2) -0.001(2) -0.007(2)
C3 0.020(2) 0.038(3) 0.024(2) -0.002(2) -0.0016(19) -0.005(2)
C4 0.024(3) 0.028(3) 0.030(2) -0.001(2) -0.005(2) -0.005(2)
C5 0.026(3) 0.026(3) 0.032(3) -0.004(2) -0.007(2) -0.007(2)
C6 0.027(3) 0.030(3) 0.026(2) 0.001(2) -0.008(2) -0.008(2)
C7 0.026(3) 0.037(3) 0.028(2) -0.002(2) -0.002(2) -0.007(2)
C8 0.028(3) 0.030(3) 0.033(3) -0.001(2) -0.003(2) -0.007(2)
C9 0.026(3) 0.035(3) 0.029(3) 0.003(2) -0.004(2) -0.007(2)
C10 0.026(3) 0.034(3) 0.030(3) -0.001(2) -0.004(2) -0.007(2)
Eu1 0.0210(2) 0.0266(2) 0.0270(2) 0.00076(13) -0.00285(13) -0.00568(14)
O1 0.030(2) 0.033(2) 0.040(2) -0.0010(17) -0.0115(17) -0.0081(17)
O2 0.033(2) 0.027(2) 0.038(2) 0.0033(16) -0.0135(17) -0.0058(16)
O3 0.030(2) 0.032(2) 0.0309(19) 0.0028(15) -0.0022(16) -0.0071(16)
O4 0.0251(19) 0.033(2) 0.0354(19) 0.0006(16) -0.0018(16) -0.0019(16)
O5 0.039(2) 0.038(2) 0.036(2) -0.0012(17) 0.0044(18) -0.0183(19)
O6 0.027(2) 0.037(2) 0.0349(19) -0.0047(16) -0.0015(16) -0.0060(17)
O7 0.040(2) 0.030(2) 0.045(2) 0.0024(17) -0.0177(19) -0.0037(18)
O8 0.040(2) 0.038(2) 0.049(2) 0.0016(19) -0.022(2) -0.0092(19)
O9 0.033(2) 0.071(3) 0.040(3) -0.002(2) -0.0020(19) -0.025(2)

loop_
_atom_type_symbol
_atom_type_description
_atom_type_scat_dispersion_real
_atom_type_scat_dispersion_imag
_atom_type_scat_source
C C 0.0181 0.0091 'International Tables Vol C Tables 4.2.6.8 and 6.1.1.4'
H H 0.0000 0.0000 'International Tables Vol C Tables 4.2.6.8 and 6.1.1.4'
Eu Eu -8.9294 11.1857 'International Tables Vol C Tables 4.2.6.8 and 6.1.1.4'
O O 0.0492 0.0322 'International Tables Vol C Tables 4.2.6.8 and 6.1.1.4'

loop_
_geom_angle_atom_site_label_1
_geom_angle_atom_site_label_2
_geom_angle_atom_site_label_3
_geom_angle
_geom_angle_site_symmetry_1
_geom_angle_site_symmetry_3
_geom_angle_publ_flag
O2 C1 O1 120.3(5) . . ?
O2 C1 C2 121.3(5) . . ?
O1 C1 C2 118.3(5) . . ?
O2 C1 Eu1 61.6(3) . 2_667 ?
O1 C1 Eu1 59.4(3) . 2_667 ?
C2 C1 Eu1 170.8(4) . 2_667 ?
C4 C2 C3 119.4(5) 2_657 . ?
C4 C2 C1 119.8(5) 2_657 . ?
C3 C2 C1 120.8(5) . . ?
C2 C3 C4 118.9(5) . . ?
C2 C3 C5 125.0(5) . . ?
C4 C3 C5 116.1(5) . . ?
C2 C4 C3 121.7(5) 2_657 . ?
C2 C4 H4 119.1 2_657 . ?
C3 C4 H4 119.1 . . ?
O3 C5 O4 120.1(5) . . ?
O3 C5 C3 119.8(5) . . ?
O4 C5 C3 119.6(5) . . ?
O3 C5 Eu1 57.4(3) . . ?
O4 C5 Eu1 62.9(3) . . ?
C3 C5 Eu1 168.1(4) . . ?
O5 C6 O6 124.6(5) . . ?
O5 C6 C7 116.3(5) . . ?
O6 C6 C7 119.0(5) . . ?
C8 C7 C9 117.4(6) . 2_676 ?
C8 C7 C6 117.6(5) . . ?
C9 C7 C6 125.0(5) 2_676 . ?
C9 C8 C7 122.7(6) . . ?
C9 C8 H8 118.7 . . ?
C7 C8 H8 118.7 . . ?
C8 C9 C7 120.0(6) . 2_676 ?
C8 C9 C10 118.9(5) . . ?
C7 C9 C10 121.1(5) 2_676 . ?
O7 C10 O8 123.5(5) . . ?
O7 C10 C9 123.2(5) . . ?
O8 C10 C9 113.3(5) . . ?
O5 Eu1 O9 139.63(16) . . ?
O5 Eu1 O6 76.49(14) . 2_666 ?
O9 Eu1 O6 66.78(15) . 2_666 ?
O5 Eu1 O3 80.95(14) . . ?
O9 Eu1 O3 102.58(17) . . ?
O6 Eu1 O3 72.59(14) 2_666 . ?
O5 Eu1 O4 145.62(14) . 2_567 ?
O9 Eu1 O4 70.42(15) . 2_567 ?
O6 Eu1 O4 136.89(13) 2_666 2_567 ?
O3 Eu1 O4 112.92(13) . 2_567 ?
O5 Eu1 O1 73.14(14) . 2_667 ?
O9 Eu1 O1 129.70(17) . 2_667 ?
O6 Eu1 O1 142.12(14) 2_666 2_667 ?
O3 Eu1 O1 123.14(13) . 2_667 ?
O4 Eu1 O1 73.08(13) 2_567 2_667 ?
O5 Eu1 O7 88.28(15) . 2_576 ?
O9 Eu1 O7 73.42(17) . 2_576 ?
O6 Eu1 O7 85.97(14) 2_666 2_576 ?
O3 Eu1 O7 157.70(14) . 2_576 ?
O4 Eu1 O7 86.82(14) 2_567 2_576 ?
O1 Eu1 O7 71.13(14) 2_667 2_576 ?
O5 Eu1 O2 73.50(14) . 2_667 ?
O9 Eu1 O2 146.45(14) . 2_667 ?
O6 Eu1 O2 137.00(13) 2_666 2_667 ?
O3 Eu1 O2 72.86(13) . 2_667 ?
O4 Eu1 O2 80.73(13) 2_567 2_667 ?
O1 Eu1 O2 51.66(13) 2_667 2_667 ?
O7 Eu1 O2 122.68(13) 2_576 2_667 ?
O5 Eu1 O4 128.75(14) . . ?
O9 Eu1 O4 76.89(16) . . ?
O6 Eu1 O4 102.25(13) 2_666 . ?
O3 Eu1 O4 51.59(12) . . ?
O4 Eu1 O4 62.37(15) 2_567 . ?
O1 Eu1 O4 114.30(13) 2_667 . ?
O7 Eu1 O4 142.95(14) 2_576 . ?
O2 Eu1 O4 74.72(13) 2_667 . ?
O5 Eu1 C1 69.11(15) . 2_667 ?
O9 Eu1 C1 147.12(16) . 2_667 ?
O6 Eu1 C1 145.31(14) 2_666 2_667 ?
O3 Eu1 C1 97.19(15) . 2_667 ?
O4 Eu1 C1 77.78(14) 2_567 2_667 ?
O1 Eu1 C1 26.27(15) 2_667 2_667 ?
O7 Eu1 C1 97.10(15) 2_576 2_667 ?
O2 Eu1 C1 25.58(15) 2_667 2_667 ?
O4 Eu1 C1 95.89(14) . 2_667 ?
O5 Eu1 C5 105.15(16) . . ?
O9 Eu1 C5 88.79(18) . . ?
O6 Eu1 C5 85.87(14) 2_666 . ?
O3 Eu1 C5 25.37(14) . . ?
O4 Eu1 C5 88.34(14) 2_567 . ?
O1 Eu1 C5 123.55(14) 2_667 . ?
O7 Eu1 C5 162.17(16) 2_576 . ?
O2 Eu1 C5 73.27(14) 2_667 . ?
O4 Eu1 C5 26.28(14) . . ?
C1 Eu1 C5 98.62(15) 2_667 . ?
O5 Eu1 Eu1 147.74(11) . 2_567 ?
O9 Eu1 Eu1 70.91(11) . 2_567 ?
O6 Eu1 Eu1 122.96(10) 2_666 2_567 ?
O3 Eu1 Eu1 81.47(9) . 2_567 ?
O4 Eu1 Eu1 31.94(9) 2_567 2_567 ?
O1 Eu1 Eu1 94.55(10) 2_667 2_567 ?
O7 Eu1 Eu1 116.42(10) 2_576 2_567 ?
O2 Eu1 Eu1 75.55(9) 2_667 2_567 ?
O4 Eu1 Eu1 30.43(8) . 2_567 ?
C1 Eu1 Eu1 86.57(10) 2_667 2_567 ?
C5 Eu1 Eu1 56.50(11) . 2_567 ?
C1 O1 Eu1 94.3(3) . 2_667 ?
C1 O2 Eu1 92.8(3) . 2_667 ?
C5 O3 Eu1 97.2(3) . . ?
C5 O4 Eu1 150.1(4) . 2_567 ?
C5 O4 Eu1 90.8(3) . . ?
Eu1 O4 Eu1 117.63(15) 2_567 . ?
C6 O5 Eu1 170.5(4) . . ?
C6 O6 Eu1 138.5(4) . 2_666 ?
C10 O7 Eu1 141.2(4) . 2_576 ?
C10 O8 H8A 109.5 . . ?
Eu1 O9 H9A 133(7) . . ?
Eu1 O9 H9B 124(10) . . ?
H9A O9 H9B 102(10) . . ?

loop_
_geom_bond_atom_site_label_1
_geom_bond_atom_site_label_2
_geom_bond_distance
_geom_bond_site_symmetry_2
_geom_bond_publ_flag
C1 O2 1.242(7) . ?
C1 O1 1.275(7) . ?
C1 C2 1.492(8) . ?
C1 Eu1 2.873(6) 2_667 ?
C2 C4 1.377(8) 2_657 ?
C2 C3 1.400(8) . ?
C3 C4 1.401(8) . ?
C3 C5 1.488(8) . ?
C4 H4 0.9500 . ?
C5 O3 1.244(7) . ?
C5 O4 1.275(7) . ?
C5 Eu1 2.880(6) . ?
C6 O5 1.245(7) . ?
C6 O6 1.253(7) . ?
C6 C7 1.514(8) . ?
C7 C8 1.389(9) . ?
C7 C9 1.414(9) 2_676 ?
C8 C9 1.387(9) . ?
C8 H8 0.9500 . ?
C9 C10 1.488(8) . ?
C10 O7 1.224(7) . ?
C10 O8 1.316(8) . ?
Eu1 O5 2.325(4) . ?
Eu1 O9 2.380(5) . ?
Eu1 O6 2.380(4) 2_666 ?
Eu1 O3 2.446(4) . ?
Eu1 O4 2.454(4) 2_567 ?
Eu1 O1 2.480(4) 2_667 ?
Eu1 O7 2.488(4) 2_576 ?
Eu1 O2 2.531(4) 2_667 ?
Eu1 O4 2.563(4) . ?
Eu1 Eu1 4.2927(6) 2_567 ?
O8 H8A 0.8400 . ?
O9 H9A 0.85(2) . ?
O9 H9B 0.85(2) . ?

loop_
_geom_hbond_atom_site_label_D
_geom_hbond_atom_site_label_H
_geom_hbond_atom_site_label_A
_geom_hbond_distance_DH
_geom_hbond_distance_HA
_geom_hbond_distance_DA
_geom_hbond_angle_DHA
_geom_hbond_site_symmetry_A
_geom_hbond_publ_flag
O8 H8A O1 0.84 1.73 2.549(6) 164.3 1_464 yes
O9 H9A O2 0.85(2) 2.14(6) 2.891(6) 147(9) 1_455 yes
O9 H9A O2 0.85(2) 2.59(8) 3.087(7) 118(7) 2_567 yes
O9 H9A O3 0.85(2) 2.31(8) 2.871(6) 124(8) 1_455 yes

loop_
_geom_torsion_atom_site_label_1
_geom_torsion_atom_site_label_2
_geom_torsion_atom_site_label_3
_geom_torsion_atom_site_label_4
_geom_torsion
_geom_torsion_site_symmetry_1
_geom_torsion_site_symmetry_2
_geom_torsion_site_symmetry_3
_geom_torsion_site_symmetry_4
_geom_torsion_publ_flag
O2 C1 C2 C4 -175.2(5) . . . 2_657 ?
O1 C1 C2 C4 4.2(7) . . . 2_657 ?
O2 C1 C2 C3 3.4(8) . . . . ?
O1 C1 C2 C3 -177.2(5) . . . . ?
C4 C2 C3 C4 0.2(8) 2_657 . . . ?
C1 C2 C3 C4 -178.4(5) . . . . ?
C4 C2 C3 C5 -177.6(5) 2_657 . . . ?
C1 C2 C3 C5 3.8(8) . . . . ?
C2 C3 C4 C2 -0.2(8) . . . 2_657 ?
C5 C3 C4 C2 177.8(5) . . . 2_657 ?
C2 C3 C5 O3 82.4(7) . . . . ?
C4 C3 C5 O3 -95.5(6) . . . . ?
C2 C3 C5 O4 -105.4(6) . . . . ?
C4 C3 C5 O4 76.8(6) . . . . ?
C2 C3 C5 Eu1 155.7(15) . . . . ?
C4 C3 C5 Eu1 -22(2) . . . . ?
O5 C6 C7 C8 -76.7(6) . . . . ?
O6 C6 C7 C8 100.6(6) . . . . ?
O5 C6 C7 C9 102.4(7) . . . 2_676 ?
O6 C6 C7 C9 -80.3(7) . . . 2_676 ?
C9 C7 C8 C9 0.0(9) 2_676 . . . ?
C6 C7 C8 C9 179.3(5) . . . . ?
C7 C8 C9 C7 0.0(9) . . . 2_676 ?
C7 C8 C9 C10 178.0(5) . . . . ?
C8 C9 C10 O7 179.1(5) . . . . ?
C7 C9 C10 O7 -2.9(8) 2_676 . . . ?
C8 C9 C10 O8 -1.4(7) . . . . ?
C7 C9 C10 O8 176.6(5) 2_676 . . . ?
O2 C1 O1 Eu1 9.7(5) . . . 2_667 ?
C2 C1 O1 Eu1 -169.7(4) . . . 2_667 ?
O1 C1 O2 Eu1 -9.5(5) . . . 2_667 ?
C2 C1 O2 Eu1 169.9(4) . . . 2_667 ?
O4 C5 O3 Eu1 -5.7(6) . . . . ?
C3 C5 O3 Eu1 166.5(4) . . . . ?
O3 C5 O4 Eu1 -157.4(5) . . . 2_567 ?
C3 C5 O4 Eu1 30.3(10) . . . 2_567 ?
Eu1 C5 O4 Eu1 -162.9(7) . . . 2_567 ?
O3 C5 O4 Eu1 5.4(5) . . . . ?
C3 C5 O4 Eu1 -166.8(4) . . . . ?
O5 C6 O6 Eu1 70.2(8) . . . 2_666 ?
C7 C6 O6 Eu1 -106.8(6) . . . 2_666 ?
O8 C10 O7 Eu1 -3.4(10) . . . 2_576 ?
C9 C10 O7 Eu1 176.0(4) . . . 2_576 ?
